data_7013665
loop_
_publ_author_name
'Barbara Modec'
'Jurij V. Bren\<ci\<c'
'Eric M. Burkholder'
'Jon Zubieta'

_publ_section_title
;
 Novel molybdenum(V) squarato complexes based on the dinuclear
 metal--metal bonded unit: syntheses and structural characterization of
 dinuclear [Mo2O4(C4O4)(R-Py)4] and tetranuclear
 [Mo4O8(C4O4)4]4&#x2212;
;
_journal_issue 24
_journal_name_full 'Dalton Trans.'
_journal_page_first 4618
_journal_page_last 4625
_journal_paper_doi 10.1039/b311348e
_journal_year 2003
_chemical_formula_sum 'C24 H29 Cl2 Mo4 N5 O10'
_chemical_formula_weight 1002.18
_chemical_name_common
;dichlorodimethoxooctaoxotetrapyridinetetramolybdenum(V)
acetonitrile (1/1)
;
_chemical_name_systematic
;
dichlorodimethoxooctaoxotetrapyridinetetramolybdenum(V) acetonitrile (1/1)
;
_space_group_IT_number 15
_symmetry_cell_setting monoclinic
_symmetry_space_group_name_Hall '-C 2yc'
_symmetry_space_group_name_H-M 'C 1 2/c 1'
_atom_sites_solution_hydrogens geom
_atom_sites_solution_primary direct
_atom_sites_solution_secondary difmap
_audit_creation_method SHELXL-97
_cell_angle_alpha 90.00
_cell_angle_beta 103.3471(9)
_cell_angle_gamma 90.00
_cell_formula_units_Z 4
_cell_length_a 25.5660(5)
_cell_length_b 12.8020(3)
_cell_length_c 10.1968(2)
_cell_measurement_temperature 150(2)
_cell_volume 3247.23(12)
_computing_cell_refinement 'Denzo-SMN (Otwinowski & Minor, 1997)'
_computing_data_collection 'Denzo-SMN (Otwinowski & Minor, 1997)'
_computing_data_reduction 'Denzo-SMN (Otwinowski & Minor, 1997)'
_computing_structure_refinement 'SHELXL-97 (Sheldrick, 1997)'
_computing_structure_solution 'SHELXS-97 (Sheldrick, 1990)'
_diffrn_ambient_temperature 150(2)
_diffrn_measured_fraction_theta_full 0.997
_diffrn_measured_fraction_theta_max 0.997
_diffrn_measurement_device_type 'Nonius Kappa CCD diffractometer'
_diffrn_radiation_monochromator graphite
_diffrn_radiation_source 'fine-focus sealed tube'
_diffrn_radiation_type MoK\a
_diffrn_radiation_wavelength 0.71073
_diffrn_reflns_av_R_equivalents 0.0194
_diffrn_reflns_av_sigmaI/netI 0.0320
_diffrn_reflns_limit_h_max 33
_diffrn_reflns_limit_h_min -33
_diffrn_reflns_limit_k_max 16
_diffrn_reflns_limit_k_min -16
_diffrn_reflns_limit_l_max 13
_diffrn_reflns_limit_l_min -13
_diffrn_reflns_number 7130
_diffrn_reflns_theta_full 27.47
_diffrn_reflns_theta_max 27.47
_diffrn_reflns_theta_min 1.79
_exptl_absorpt_coefficient_mu 1.734
_exptl_absorpt_correction_type none
_exptl_crystal_colour red
_exptl_crystal_density_diffrn 2.050
_exptl_crystal_density_method 'not measured'
_exptl_crystal_description prism
_exptl_crystal_F_000 1960
_exptl_crystal_size_max 0.19
_exptl_crystal_size_mid 0.18
_exptl_crystal_size_min 0.14
_refine_diff_density_max 0.889
_refine_diff_density_min -0.779
_refine_diff_density_rms 0.109
_refine_ls_extinction_method none
_refine_ls_goodness_of_fit_ref 1.059
_refine_ls_hydrogen_treatment constr
_refine_ls_matrix_type full
_refine_ls_number_parameters 205
_refine_ls_number_reflns 3725
_refine_ls_number_restraints 0
_refine_ls_restrained_S_all 1.059
_refine_ls_R_factor_all 0.0402
_refine_ls_R_factor_gt 0.0314
_refine_ls_shift/su_max 0.002
_refine_ls_shift/su_mean 0.000
_refine_ls_structure_factor_coef Fsqd
_refine_ls_weighting_details 'calc w=1/[\s^2^(Fo^2^)+(0.0336P)^2^+12.2737P] where P=(Fo^2^+2Fc^2^)/3'
_refine_ls_weighting_scheme calc
_refine_ls_wR_factor_gt 0.0742
_refine_ls_wR_factor_ref 0.0793
_reflns_number_gt 3189
_reflns_number_total 3725
_reflns_threshold_expression >2sigma(I)
_cod_data_source_file b311348e.txt
_cod_data_source_block 3
_cod_original_sg_symbol_H-M 'C 2/c'
_cod_database_code 7013665

loop_
_symmetry_equiv_pos_as_xyz
'x, y, z'
'-x, y, -z+1/2'
'x+1/2, y+1/2, z'
'-x+1/2, y+1/2, -z+1/2'
'-x, -y, -z'
'x, -y, z-1/2'
'-x+1/2, -y+1/2, -z'
'x+1/2, -y+1/2, z-1/2'

loop_
_atom_site_label
_atom_site_type_symbol
_atom_site_fract_x
_atom_site_fract_y
_atom_site_fract_z
_atom_site_U_iso_or_equiv
_atom_site_adp_type
_atom_site_occupancy
_atom_site_symmetry_multiplicity
_atom_site_calc_flag
_atom_site_refinement_flags
_atom_site_disorder_assembly
_atom_site_disorder_group
Mo1 Mo 0.753770(11) 0.29266(2) 0.35117(3) 0.02124(9) Uani 1 1 d . . .
Mo2 Mo 0.651240(11) 0.26048(3) 0.51553(3) 0.02731(9) Uani 1 1 d . . .
Cl Cl 0.59156(4) 0.40315(12) 0.53790(12) 0.0608(3) Uani 1 1 d . . .
O1 O 0.76866(10) 0.39394(19) 0.2618(2) 0.0325(5) Uani 1 1 d . . .
O2 O 0.61665(10) 0.1665(2) 0.5748(3) 0.0419(7) Uani 1 1 d . . .
O3 O 0.80008(9) 0.1786(2) 0.3302(2) 0.0289(5) Uani 1 1 d . . .
O4 O 0.70970(8) 0.18186(17) 0.4572(2) 0.0215(4) Uani 1 1 d . . .
O5 O 0.68444(9) 0.36620(17) 0.3841(2) 0.0262(5) Uani 1 1 d . . .
C5 C 0.6846(2) 0.4770(3) 0.3913(6) 0.0569(12) Uani 1 1 d . . .
H5A H 0.6509 0.5009 0.4064 0.085 Uiso 1 1 calc R . .
H5B H 0.6898 0.5055 0.3081 0.085 Uiso 1 1 calc R . .
H5C H 0.7133 0.4996 0.4641 0.085 Uiso 1 1 calc R . .
N1 N 0.70194(11) 0.2259(2) 0.1657(3) 0.0233(6) Uani 1 1 d . . .
C11 C 0.67653(19) 0.2885(3) 0.0666(4) 0.0450(10) Uani 1 1 d . . .
H11 H 0.6770 0.3601 0.0822 0.054 Uiso 1 1 calc R . .
C12 C 0.64951(18) 0.2517(3) -0.0580(4) 0.0464(11) Uani 1 1 d . . .
H12 H 0.6326 0.2978 -0.1249 0.056 Uiso 1 1 calc R . .
C13 C 0.64794(17) 0.1479(4) -0.0812(4) 0.0465(10) Uani 1 1 d . . .
H13 H 0.6302 0.1212 -0.1644 0.056 Uiso 1 1 calc R . .
C14 C 0.6730(2) 0.0830(4) 0.0203(5) 0.084(2) Uani 1 1 d . . .
H14 H 0.6724 0.0111 0.0071 0.100 Uiso 1 1 calc R . .
C15 C 0.69930(19) 0.1248(3) 0.1426(4) 0.0559(13) Uani 1 1 d . . .
H15 H 0.7158 0.0798 0.2113 0.067 Uiso 1 1 calc R . .
N2 N 0.59722(12) 0.2220(3) 0.3112(3) 0.0341(7) Uani 1 1 d . . .
C21 C 0.5890(3) 0.1237(5) 0.2755(6) 0.084(2) Uani 1 1 d . . .
H21 H 0.6077 0.0725 0.3323 0.101 Uiso 1 1 calc R . .
C22 C 0.5540(3) 0.0926(6) 0.1576(6) 0.119(3) Uani 1 1 d . . .
H22 H 0.5499 0.0221 0.1358 0.143 Uiso 1 1 calc R . .
C23 C 0.52599(19) 0.1643(5) 0.0753(5) 0.0663(15) Uani 1 1 d . . .
H23 H 0.5015 0.1446 -0.0033 0.080 Uiso 1 1 calc R . .
C24 C 0.5340(2) 0.2652(5) 0.1088(5) 0.0636(15) Uani 1 1 d . . .
H24 H 0.5151 0.3169 0.0534 0.076 Uiso 1 1 calc R . .
C25 C 0.5708(2) 0.2919(4) 0.2269(4) 0.0563(13) Uani 1 1 d . . .
H25 H 0.5771 0.3623 0.2473 0.068 Uiso 1 1 calc R . .
N3 N 0.5000 0.2127(10) -0.2500 0.127(4) Uani 1 2 d S . .
C31 C 0.5000 0.3046(12) -0.2500 0.091(3) Uani 1 2 d S . .
C32 C 0.5000 0.4176(10) -0.2500 0.106(4) Uani 1 2 d S . .
H32A H 0.5102 0.4426 -0.1589 0.158 Uiso 0.50 1 calc PR . .
H32B H 0.4647 0.4426 -0.2916 0.158 Uiso 0.50 1 calc PR . .
H32C H 0.5252 0.4426 -0.2996 0.158 Uiso 0.50 1 calc PR . .

loop_
_atom_site_aniso_label
_atom_site_aniso_U_11
_atom_site_aniso_U_22
_atom_site_aniso_U_33
_atom_site_aniso_U_23
_atom_site_aniso_U_13
_atom_site_aniso_U_12
Mo1 0.02398(15) 0.02070(15) 0.01920(14) -0.00054(10) 0.00531(10) -0.00089(10)
Mo2 0.02181(15) 0.03741(19) 0.02304(15) -0.00311(12) 0.00581(11) 0.00222(12)
Cl 0.0371(5) 0.0891(9) 0.0530(6) -0.0153(6) 0.0041(5) 0.0207(6)
O1 0.0402(14) 0.0299(13) 0.0267(12) 0.0029(10) 0.0065(11) -0.0075(11)
O2 0.0298(13) 0.0645(19) 0.0319(13) 0.0031(13) 0.0084(11) -0.0100(13)
O3 0.0284(12) 0.0353(13) 0.0233(11) -0.0053(10) 0.0065(10) 0.0049(10)
O4 0.0237(11) 0.0197(11) 0.0209(10) -0.0024(8) 0.0047(9) -0.0016(9)
O5 0.0288(12) 0.0205(11) 0.0284(12) -0.0001(9) 0.0047(10) 0.0061(9)
C5 0.068(3) 0.023(2) 0.086(4) -0.002(2) 0.031(3) 0.009(2)
N1 0.0267(14) 0.0232(14) 0.0200(13) -0.0008(11) 0.0056(11) 0.0012(11)
C11 0.067(3) 0.030(2) 0.0293(19) 0.0070(16) -0.0066(19) -0.0105(19)
C12 0.057(3) 0.048(2) 0.0267(19) 0.0154(18) -0.0071(18) -0.013(2)
C13 0.046(2) 0.057(3) 0.031(2) -0.0160(19) -0.0036(17) 0.006(2)
C14 0.111(4) 0.037(3) 0.069(3) -0.027(2) -0.048(3) 0.028(3)
C15 0.071(3) 0.030(2) 0.046(2) -0.0080(18) -0.029(2) 0.015(2)
N2 0.0230(14) 0.0491(19) 0.0295(16) -0.0034(14) 0.0044(12) 0.0012(13)
C21 0.102(5) 0.054(3) 0.067(3) -0.001(3) -0.044(3) -0.016(3)
C22 0.156(7) 0.070(4) 0.083(5) -0.005(3) -0.073(5) -0.031(4)
C23 0.041(2) 0.107(5) 0.044(3) -0.016(3) -0.006(2) -0.018(3)
C24 0.053(3) 0.100(4) 0.031(2) 0.002(3) -0.002(2) 0.028(3)
C25 0.067(3) 0.065(3) 0.030(2) -0.004(2) -0.003(2) 0.019(3)
N3 0.177(11) 0.144(10) 0.047(5) 0.000 0.002(5) 0.000
C31 0.088(7) 0.139(10) 0.039(4) 0.000 0.001(4) 0.000
C32 0.104(8) 0.131(10) 0.095(8) 0.000 0.051(6) 0.000

loop_
_atom_type_symbol
_atom_type_description
_atom_type_scat_dispersion_real
_atom_type_scat_dispersion_imag
_atom_type_scat_source
C C 0.0033 0.0016 'International Tables Vol C Tables 4.2.6.8 and 6.1.1.4'
H H 0.0000 0.0000 'International Tables Vol C Tables 4.2.6.8 and 6.1.1.4'
N N 0.0061 0.0033 'International Tables Vol C Tables 4.2.6.8 and 6.1.1.4'
O O 0.0106 0.0060 'International Tables Vol C Tables 4.2.6.8 and 6.1.1.4'
Mo Mo -1.6832 0.6857 'International Tables Vol C Tables 4.2.6.8 and 6.1.1.4'
Cl Cl 0.1484 0.1585 'International Tables Vol C Tables 4.2.6.8 and 6.1.1.4'

loop_
_geom_angle_atom_site_label_1
_geom_angle_atom_site_label_2
_geom_angle_atom_site_label_3
_geom_angle
_geom_angle_site_symmetry_1
_geom_angle_site_symmetry_3
_geom_angle_publ_flag
O1 Mo1 O3 107.68(12) . . ?
O1 Mo1 O4 107.03(10) . 7_656 ?
O3 Mo1 O4 94.14(9) . 7_656 ?
O1 Mo1 O5 92.64(11) . . ?
O3 Mo1 O5 157.19(10) . . ?
O4 Mo1 O5 89.52(9) 7_656 . ?
O1 Mo1 N1 90.02(11) . . ?
O3 Mo1 N1 82.79(10) . . ?
O4 Mo1 N1 162.76(9) 7_656 . ?
O5 Mo1 N1 87.07(9) . . ?
O1 Mo1 O4 162.58(10) . . ?
O3 Mo1 O4 87.93(9) . . ?
O4 Mo1 O4 78.70(9) 7_656 . ?
O5 Mo1 O4 70.71(8) . . ?
N1 Mo1 O4 84.22(9) . . ?
O1 Mo1 Mo2 100.69(9) . 7_656 ?
O3 Mo1 Mo2 47.99(7) . 7_656 ?
O4 Mo1 Mo2 49.87(6) 7_656 7_656 ?
O5 Mo1 Mo2 139.33(6) . 7_656 ?
N1 Mo1 Mo2 130.66(7) . 7_656 ?
O4 Mo1 Mo2 95.50(6) . 7_656 ?
O2 Mo2 O3 106.80(12) . 7_656 ?
O2 Mo2 O4 103.71(12) . . ?
O3 Mo2 O4 93.45(9) 7_656 . ?
O2 Mo2 O5 164.22(11) . . ?
O3 Mo2 O5 88.91(9) 7_656 . ?
O4 Mo2 O5 73.14(8) . . ?
O2 Mo2 N2 85.17(12) . . ?
O3 Mo2 N2 167.36(12) 7_656 . ?
O4 Mo2 N2 87.47(10) . . ?
O5 Mo2 N2 79.28(10) . . ?
O2 Mo2 Cl 96.33(11) . . ?
O3 Mo2 Cl 85.43(7) 7_656 . ?
O4 Mo2 Cl 159.33(7) . . ?
O5 Mo2 Cl 86.20(7) . . ?
N2 Mo2 Cl 89.27(8) . . ?
O2 Mo2 Mo1 97.49(9) . 7_656 ?
O3 Mo2 Mo1 47.73(7) 7_656 7_656 ?
O4 Mo2 Mo1 49.40(6) . 7_656 ?
O5 Mo2 Mo1 91.97(6) . 7_656 ?
N2 Mo2 Mo1 136.33(8) . 7_656 ?
Cl Mo2 Mo1 133.16(3) . 7_656 ?
Mo1 O3 Mo2 84.28(9) . 7_656 ?
Mo1 O4 Mo2 80.73(8) 7_656 . ?
Mo1 O4 Mo1 101.30(9) 7_656 . ?
Mo2 O4 Mo1 108.56(10) . . ?
C5 O5 Mo1 117.6(2) . . ?
C5 O5 Mo2 125.3(3) . . ?
Mo1 O5 Mo2 106.20(9) . . ?
O5 C5 H5A 109.5 . . ?
O5 C5 H5B 109.5 . . ?
H5A C5 H5B 109.5 . . ?
O5 C5 H5C 109.5 . . ?
H5A C5 H5C 109.5 . . ?
H5B C5 H5C 109.5 . . ?
C15 N1 C11 117.4(3) . . ?
C15 N1 Mo1 121.9(2) . . ?
C11 N1 Mo1 120.4(2) . . ?
N1 C11 C12 123.0(4) . . ?
N1 C11 H11 118.5 . . ?
C12 C11 H11 118.5 . . ?
C13 C12 C11 119.1(4) . . ?
C13 C12 H12 120.5 . . ?
C11 C12 H12 120.5 . . ?
C12 C13 C14 118.5(4) . . ?
C12 C13 H13 120.8 . . ?
C14 C13 H13 120.8 . . ?
C13 C14 C15 119.6(4) . . ?
C13 C14 H14 120.2 . . ?
C15 C14 H14 120.2 . . ?
N1 C15 C14 122.5(4) . . ?
N1 C15 H15 118.7 . . ?
C14 C15 H15 118.7 . . ?
C21 N2 C25 116.5(4) . . ?
C21 N2 Mo2 119.1(3) . . ?
C25 N2 Mo2 124.3(3) . . ?
N2 C21 C22 123.2(5) . . ?
N2 C21 H21 118.4 . . ?
C22 C21 H21 118.4 . . ?
C23 C22 C21 119.7(6) . . ?
C23 C22 H22 120.1 . . ?
C21 C22 H22 120.1 . . ?
C22 C23 C24 118.3(5) . . ?
C22 C23 H23 120.9 . . ?
C24 C23 H23 120.9 . . ?
C23 C24 C25 119.5(5) . . ?
C23 C24 H24 120.3 . . ?
C25 C24 H24 120.3 . . ?
N2 C25 C24 122.8(5) . . ?
N2 C25 H25 118.6 . . ?
C24 C25 H25 118.6 . . ?
N3 C31 C32 180.000(1) . . ?
C31 C32 H32A 109.5 . . ?
C31 C32 H32B 109.5 . . ?
H32A C32 H32B 109.5 . . ?
C31 C32 H32C 109.5 . . ?
H32A C32 H32C 109.5 . . ?
H32B C32 H32C 109.5 . . ?

loop_
_geom_bond_atom_site_label_1
_geom_bond_atom_site_label_2
_geom_bond_distance
_geom_bond_site_symmetry_2
_geom_bond_publ_flag
Mo1 O1 1.678(2) . ?
Mo1 O3 1.923(2) . ?
Mo1 O4 1.989(2) 7_656 ?
Mo1 O5 2.101(2) . ?
Mo1 N1 2.215(3) . ?
Mo1 O4 2.239(2) . ?
Mo1 Mo2 2.5854(4) 7_656 ?
Mo2 O2 1.686(3) . ?
Mo2 O3 1.931(2) 7_656 ?
Mo2 O4 2.003(2) . ?
Mo2 O5 2.207(2) . ?
Mo2 N2 2.272(3) . ?
Mo2 Cl 2.4242(12) . ?
Mo2 Mo1 2.5854(4) 7_656 ?
O3 Mo2 1.931(2) 7_656 ?
O4 Mo1 1.989(2) 7_656 ?
O5 C5 1.420(4) . ?
C5 H5A 0.9600 . ?
C5 H5B 0.9600 . ?
C5 H5C 0.9600 . ?
N1 C15 1.314(5) . ?
N1 C11 1.334(5) . ?
C11 C12 1.382(5) . ?
C11 H11 0.9300 . ?
C12 C13 1.348(6) . ?
C12 H12 0.9300 . ?
C13 C14 1.366(7) . ?
C13 H13 0.9300 . ?
C14 C15 1.381(6) . ?
C14 H14 0.9300 . ?
C15 H15 0.9300 . ?
N2 C21 1.313(6) . ?
N2 C25 1.314(6) . ?
C21 C22 1.382(7) . ?
C21 H21 0.9300 . ?
C22 C23 1.334(9) . ?
C22 H22 0.9300 . ?
C23 C24 1.340(8) . ?
C23 H23 0.9300 . ?
C24 C25 1.390(7) . ?
C24 H24 0.9300 . ?
C25 H25 0.9300 . ?
N3 C31 1.177(15) . ?
C31 C32 1.447(16) . ?
C32 H32A 0.9600 . ?
C32 H32B 0.9600 . ?
C32 H32C 0.9600 . ?
